data_7051255
loop_
_publ_author_name
'Susana M. O. Quintal'
'Helena I. S. Nogueira'
'Vitor F\'elix'
'Michael G. B. Drew'

_publ_section_title
;
 Coordination modes of 3-hydroxypicolinic acid: synthesis and crystal
 structures of palladium(II), platinum(II) and rhenium(V) complexes
;
_journal_issue 7
_journal_name_full 'New J. Chem.'
_journal_page_first 511
_journal_page_last 517
_journal_paper_doi 10.1039/a908560b
_journal_volume 24
_journal_year 2000
_chemical_formula_sum 'C24 H19 I2 N O4 P Re'
_chemical_formula_weight 856.37
_chemical_name_systematic
; 
 ? 
;
_space_group_IT_number 14
_symmetry_cell_setting monoclinic
_symmetry_space_group_name_Hall '-P 2yn'
_symmetry_space_group_name_H-M 'P 1 21/n 1'
_atom_sites_solution_hydrogens geom
_atom_sites_solution_primary direct
_atom_sites_solution_secondary difmap
_audit_creation_method SHELXL-97
_cell_angle_alpha 90.00
_cell_angle_beta 100.170(10)
_cell_angle_gamma 90.00
_cell_formula_units_Z 4
_cell_length_a 8.116(9)
_cell_length_b 15.241(17)
_cell_length_c 21.061(24)
_cell_measurement_temperature 293(2)
_cell_volume 2564(5)
_computing_structure_refinement 'SHELXL-97 (Sheldrick, 1997)'
_computing_structure_solution 'SHELXS-97 (Sheldrick, 1990)'
_diffrn_ambient_temperature 293(2)
_diffrn_measured_fraction_theta_full 0.807
_diffrn_measured_fraction_theta_max 0.807
_diffrn_radiation_monochromator graphite
_diffrn_radiation_source 'fine-focus sealed tube'
_diffrn_radiation_type MoK\a
_diffrn_radiation_wavelength 0.71073
_diffrn_reflns_av_R_equivalents 0.0287
_diffrn_reflns_av_sigmaI/netI 0.0359
_diffrn_reflns_limit_h_max 9
_diffrn_reflns_limit_h_min 0
_diffrn_reflns_limit_k_max 18
_diffrn_reflns_limit_k_min -18
_diffrn_reflns_limit_l_max 25
_diffrn_reflns_limit_l_min -25
_diffrn_reflns_number 7366
_diffrn_reflns_theta_full 25.94
_diffrn_reflns_theta_max 25.94
_diffrn_reflns_theta_min 2.67
_exptl_absorpt_coefficient_mu 7.239
_exptl_crystal_density_diffrn 2.218
_exptl_crystal_density_method 'not measured'
_exptl_crystal_F_000 1592
_refine_diff_density_max 1.683
_refine_diff_density_min -1.494
_refine_diff_density_rms 0.183
_refine_ls_extinction_method none
_refine_ls_goodness_of_fit_ref 1.088
_refine_ls_hydrogen_treatment mixed
_refine_ls_matrix_type full
_refine_ls_number_parameters 301
_refine_ls_number_reflns 4188
_refine_ls_number_restraints 0
_refine_ls_restrained_S_all 1.088
_refine_ls_R_factor_all 0.0625
_refine_ls_R_factor_gt 0.0431
_refine_ls_shift/su_max 0.000
_refine_ls_shift/su_mean 0.000
_refine_ls_structure_factor_coef Fsqd
_refine_ls_weighting_details 'w=1/[\s^2^(Fo^2^)+(0.0705P)^2^+10.8735P] where P=(Fo^2^+2Fc^2^)/3'
_refine_ls_weighting_scheme calc
_refine_ls_wR_factor_gt 0.1139
_refine_ls_wR_factor_ref 0.1250
_reflns_number_gt 3271
_reflns_number_total 4188
_reflns_threshold_expression >2sigma(I)
_cod_data_source_file a908560b.txt
_cod_data_source_block S3
_cod_depositor_comments
;
The following automatic conversions were performed:
'_symmetry_cell_setting' value 'Monoclinic' changed to 'monoclinic'
according to '/home/saulius/struct/CIF-dictionaries/cif_core.dic'
dictionary named 'cif_core.dic' version 2.4.1 from 2010-06-29.

Automatic conversion script
Id: cif_fix_enum 1527 2010-12-29 10:47:43Z saulius 

The following automatic conversions were performed:

'_refine_ls_weighting_scheme' value 'calc
w=1/[\s^2^(Fo^2^)+(0.0705P)^2^+10.8735P] where P=(Fo^2^+2Fc^2^)/3'
was changed to 'calc'. New tag '_refine_ls_weighting_details' was
created. The value of the new tag was set to
'w=1/[\s^2^(Fo^2^)+(0.0705P)^2^+10.8735P] where P=(Fo^2^+2Fc^2^)/3'.

Automatic conversion script
Id: cif_fix_values 3143 2015-03-26 13:38:13Z robertas 
;
_cod_original_sg_symbol_H-M P21/n
_cod_database_code 7051255

loop_
_symmetry_equiv_pos_as_xyz
'x, y, z'
'-x+1/2, y+1/2, -z+1/2'
'-x, -y, -z'
'x-1/2, -y-1/2, z-1/2'

loop_
_atom_site_label
_atom_site_type_symbol
_atom_site_fract_x
_atom_site_fract_y
_atom_site_fract_z
_atom_site_U_iso_or_equiv
_atom_site_adp_type
_atom_site_occupancy
_atom_site_calc_flag
_atom_site_refinement_flags
_atom_site_disorder_assembly
_atom_site_disorder_group
Re Re 0.28287(4) 0.35153(2) 0.162289(16) 0.03333(14) Uani 1 d . . .
I1 I 0.58048(9) 0.37406(5) 0.23764(4) 0.0558(2) Uani 1 d . . .
I2 I 0.38835(10) 0.44682(6) 0.06689(4) 0.0656(3) Uani 1 d . . .
P1 P 0.2102(3) 0.23836(14) 0.23888(10) 0.0297(5) Uani 1 d . . .
C11 C 0.3814(11) 0.1703(6) 0.2807(4) 0.0334(19) Uani 1 d . . .
C12 C 0.4000(14) 0.1565(7) 0.3461(5) 0.051(3) Uani 1 d . . .
H12 H 0.3223 0.1798 0.3691 0.061 Uiso 1 calc R . .
C13 C 0.5364(17) 0.1073(8) 0.3786(6) 0.066(3) Uani 1 d . . .
H13 H 0.5495 0.0985 0.4229 0.079 Uiso 1 calc R . .
C14 C 0.6477(14) 0.0732(7) 0.3448(6) 0.055(3) Uani 1 d . . .
H14 H 0.7385 0.0413 0.3663 0.066 Uiso 1 calc R . .
C15 C 0.6293(14) 0.0846(8) 0.2799(6) 0.059(3) Uani 1 d . . .
H15 H 0.7063 0.0598 0.2572 0.071 Uiso 1 calc R . .
C16 C 0.4964(14) 0.1331(7) 0.2473(6) 0.053(3) Uani 1 d . . .
H16 H 0.4843 0.1408 0.2029 0.063 Uiso 1 calc R . .
C21 C 0.1116(11) 0.2859(6) 0.3015(4) 0.0340(19) Uani 1 d . . .
C22 C -0.0072(13) 0.2393(7) 0.3295(5) 0.048(2) Uani 1 d . . .
H22 H -0.0370 0.1826 0.3157 0.058 Uiso 1 calc R . .
C26 C 0.1554(15) 0.3699(7) 0.3256(5) 0.048(2) Uani 1 d . . .
H26 H 0.2372 0.4016 0.3097 0.058 Uiso 1 calc R . .
C23 C -0.0790(13) 0.2766(10) 0.3770(5) 0.063(3) Uani 1 d . . .
H23 H -0.1580 0.2449 0.3945 0.076 Uiso 1 calc R . .
C24 C -0.0376(16) 0.3597(8) 0.3994(6) 0.061(3) Uani 1 d . . .
H24 H -0.0871 0.3839 0.4320 0.074 Uiso 1 calc R . .
C25 C 0.0773(17) 0.4063(9) 0.3731(6) 0.066(3) Uani 1 d . . .
H25 H 0.1039 0.4632 0.3872 0.079 Uiso 1 calc R . .
C31 C 0.0555(11) 0.1658(6) 0.1953(4) 0.0346(19) Uani 1 d . . .
C32 C 0.0947(14) 0.0829(7) 0.1737(5) 0.052(3) Uani 1 d . . .
H32 H 0.2017 0.0605 0.1873 0.062 Uiso 1 calc R . .
C33 C -0.0212(18) 0.0329(7) 0.1325(5) 0.065(3) Uani 1 d . . .
H33 H 0.0052 -0.0230 0.1197 0.078 Uiso 1 calc R . .
C34 C -0.1768(17) 0.0693(9) 0.1112(5) 0.067(4) Uani 1 d . . .
H34 H -0.2529 0.0382 0.0813 0.081 Uiso 1 calc R . .
C35 C -0.2246(14) 0.1489(8) 0.1321(5) 0.052(3) Uani 1 d . . .
H35 H -0.3326 0.1700 0.1186 0.063 Uiso 1 calc R . .
C36 C -0.1089(11) 0.1967(6) 0.1734(4) 0.039(2) Uani 1 d . . .
H36 H -0.1396 0.2512 0.1874 0.047 Uiso 1 calc R . .
N1 N 0.0769(9) 0.3134(5) 0.0879(3) 0.0377(17) Uani 1 d . . .
C2 C -0.0677(14) 0.3564(7) 0.0745(5) 0.052(3) Uani 1 d . . .
H2 H -0.0866 0.4061 0.0978 0.063 Uiso 1 calc R . .
C3 C -0.1916(15) 0.3251(8) 0.0242(6) 0.062(3) Uani 1 d . . .
H3 H -0.2918 0.3558 0.0138 0.075 Uiso 1 calc R . .
C4 C -0.1689(14) 0.2510(9) -0.0096(5) 0.062(3) Uani 1 d . . .
H4 H -0.2536 0.2297 -0.0414 0.074 Uiso 1 calc R . .
C5 C -0.0191(15) 0.2091(8) 0.0045(5) 0.057(3) Uani 1 d . . .
C6 C 0.1046(12) 0.2407(6) 0.0532(4) 0.040(2) Uani 1 d . . .
C7 C 0.2706(12) 0.1991(7) 0.0732(4) 0.041(2) Uani 1 d . . .
O72 O 0.3116(11) 0.1339(5) 0.0452(4) 0.064(2) Uani 1 d . . .
O71 O 0.3643(8) 0.2396(4) 0.1210(3) 0.0401(15) Uani 1 d . . .
O25 O 0.0116(15) 0.1347(8) -0.0280(5) 0.089(3) Uani 1 d . . .
H25 H 0.09(2) 0.109(12) -0.009(8) 0.107 Uiso 1 d . . .
O1 O 0.1584(9) 0.4257(4) 0.1880(3) 0.0480(17) Uani 1 d . . .

loop_
_atom_site_aniso_label
_atom_site_aniso_U_11
_atom_site_aniso_U_22
_atom_site_aniso_U_33
_atom_site_aniso_U_23
_atom_site_aniso_U_13
_atom_site_aniso_U_12
Re 0.0347(3) 0.0329(2) 0.0325(2) 0.00092(14) 0.00598(14) 0.00063(13)
I1 0.0444(5) 0.0582(5) 0.0607(5) -0.0036(3) -0.0021(3) -0.0106(3)
I2 0.0683(6) 0.0714(5) 0.0603(5) 0.0237(4) 0.0202(4) -0.0091(4)
P1 0.0297(12) 0.0290(11) 0.0293(11) -0.0012(8) 0.0024(8) 0.0010(8)
C11 0.037(5) 0.024(4) 0.036(5) 0.002(3) -0.002(3) 0.002(3)
C12 0.059(7) 0.055(7) 0.034(5) 0.002(5) -0.003(4) 0.016(5)
C13 0.078(9) 0.059(8) 0.054(7) 0.017(6) -0.007(6) 0.008(6)
C14 0.040(7) 0.046(6) 0.073(8) 0.017(5) -0.004(5) 0.001(5)
C15 0.039(7) 0.059(7) 0.079(8) 0.018(6) 0.011(5) 0.017(5)
C16 0.051(7) 0.056(7) 0.052(6) 0.018(5) 0.013(5) 0.014(5)
C21 0.042(5) 0.033(5) 0.027(4) -0.002(3) 0.005(3) 0.001(4)
C22 0.050(6) 0.060(7) 0.039(5) -0.011(5) 0.019(4) -0.013(5)
C26 0.068(7) 0.040(6) 0.036(5) -0.001(4) 0.009(5) 0.001(5)
C23 0.033(7) 0.110(11) 0.051(6) 0.005(7) 0.019(5) -0.006(6)
C24 0.067(8) 0.075(9) 0.044(6) -0.011(6) 0.015(5) 0.023(6)
C25 0.086(10) 0.063(8) 0.053(7) -0.009(6) 0.025(6) 0.014(6)
C31 0.027(5) 0.043(5) 0.034(5) 0.000(4) 0.004(3) -0.005(4)
C32 0.057(7) 0.045(6) 0.050(6) -0.005(5) 0.001(5) -0.007(5)
C33 0.104(11) 0.030(6) 0.052(7) -0.006(5) -0.009(6) -0.008(6)
C34 0.078(9) 0.074(9) 0.043(6) 0.001(6) -0.008(5) -0.034(7)
C35 0.039(6) 0.080(9) 0.038(6) 0.004(5) 0.008(4) -0.014(5)
C36 0.039(6) 0.038(5) 0.042(5) -0.005(4) 0.010(4) 0.004(4)
N1 0.035(4) 0.041(4) 0.035(4) 0.008(3) 0.001(3) 0.005(3)
C2 0.056(7) 0.051(7) 0.051(6) 0.028(5) 0.013(5) 0.021(5)
C3 0.050(8) 0.065(8) 0.062(7) 0.015(6) -0.015(5) 0.005(6)
C4 0.050(8) 0.087(9) 0.041(6) 0.015(6) -0.016(5) -0.013(6)
C5 0.064(8) 0.079(8) 0.029(5) -0.013(5) 0.005(4) -0.010(6)
C6 0.044(6) 0.046(6) 0.028(5) 0.004(4) 0.005(4) -0.001(4)
C7 0.043(6) 0.054(6) 0.028(5) -0.005(4) 0.011(4) 0.000(4)
O72 0.066(6) 0.070(6) 0.056(5) -0.023(4) 0.017(4) 0.011(4)
O71 0.047(4) 0.046(4) 0.030(3) 0.001(3) 0.015(3) 0.004(3)
O25 0.095(9) 0.107(9) 0.059(6) -0.039(6) -0.005(5) -0.004(6)
O1 0.057(5) 0.036(4) 0.051(4) -0.003(3) 0.010(3) 0.011(3)

loop_
_atom_type_symbol
_atom_type_description
_atom_type_scat_dispersion_real
_atom_type_scat_dispersion_imag
_atom_type_scat_source
C C 0.0033 0.0016 'International Tables Vol C Tables 4.2.6.8 and 6.1.1.4'
H H 0.0000 0.0000 'International Tables Vol C Tables 4.2.6.8 and 6.1.1.4'
N N 0.0061 0.0033 'International Tables Vol C Tables 4.2.6.8 and 6.1.1.4'
O O 0.0106 0.0060 'International Tables Vol C Tables 4.2.6.8 and 6.1.1.4'
Re Re -1.0185 7.2310 'International Tables Vol C Tables 4.2.6.8 and 6.1.1.4'
I I -0.4742 1.8119 'International Tables Vol C Tables 4.2.6.8 and 6.1.1.4'
P P 0.1023 0.0942 'International Tables Vol C Tables 4.2.6.8 and 6.1.1.4'

loop_
_geom_angle_atom_site_label_1
_geom_angle_atom_site_label_2
_geom_angle_atom_site_label_3
_geom_angle
_geom_angle_site_symmetry_1
_geom_angle_site_symmetry_3
_geom_angle_publ_flag
O1 Re O71 161.6(3) . . ?
O1 Re N1 89.0(3) . . ?
O71 Re N1 74.8(3) . . ?
O1 Re P1 91.9(3) . . ?
O71 Re P1 80.34(19) . . ?
N1 Re P1 92.4(2) . . ?
O1 Re I1 104.8(3) . . ?
O71 Re I1 91.89(19) . . ?
N1 Re I1 165.9(2) . . ?
P1 Re I1 89.82(8) . . ?
O1 Re I2 99.5(2) . . ?
O71 Re I2 87.97(18) . . ?
N1 Re I2 85.0(2) . . ?
P1 Re I2 168.29(6) . . ?
I1 Re I2 90.04(7) . . ?
C31 P1 C21 105.0(4) . . ?
C31 P1 C11 107.4(4) . . ?
C21 P1 C11 105.8(4) . . ?
C31 P1 Re 108.5(3) . . ?
C21 P1 Re 112.2(3) . . ?
C11 P1 Re 117.1(3) . . ?
C12 C11 C16 118.8(9) . . ?
C12 C11 P1 120.5(7) . . ?
C16 C11 P1 120.6(7) . . ?
C11 C12 C13 120.3(10) . . ?
C11 C12 H12 119.8 . . ?
C13 C12 H12 119.8 . . ?
C14 C13 C12 119.4(11) . . ?
C14 C13 H13 120.3 . . ?
C12 C13 H13 120.3 . . ?
C13 C14 C15 121.0(10) . . ?
C13 C14 H14 119.5 . . ?
C15 C14 H14 119.5 . . ?
C14 C15 C16 120.3(11) . . ?
C14 C15 H15 119.9 . . ?
C16 C15 H15 119.9 . . ?
C11 C16 C15 120.1(10) . . ?
C11 C16 H16 119.9 . . ?
C15 C16 H16 119.9 . . ?
C26 C21 C22 117.3(8) . . ?
C26 C21 P1 120.9(7) . . ?
C22 C21 P1 121.8(7) . . ?
C23 C22 C21 120.6(10) . . ?
C23 C22 H22 119.7 . . ?
C21 C22 H22 119.7 . . ?
C25 C26 C21 120.4(11) . . ?
C25 C26 H26 119.8 . . ?
C21 C26 H26 119.8 . . ?
C22 C23 C24 121.7(11) . . ?
C22 C23 H23 119.1 . . ?
C24 C23 H23 119.1 . . ?
C25 C24 C23 118.9(10) . . ?
C25 C24 H24 120.6 . . ?
C23 C24 H24 120.6 . . ?
C24 C25 C26 121.1(12) . . ?
C24 C25 H25 119.5 . . ?
C26 C25 H25 119.5 . . ?
C32 C31 C36 116.8(8) . . ?
C32 C31 P1 122.9(7) . . ?
C36 C31 P1 119.7(7) . . ?
C33 C32 C31 122.1(11) . . ?
C33 C32 H32 119.0 . . ?
C31 C32 H32 119.0 . . ?
C34 C33 C32 117.5(11) . . ?
C34 C33 H33 121.2 . . ?
C32 C33 H33 121.2 . . ?
C35 C34 C33 123.1(10) . . ?
C35 C34 H34 118.4 . . ?
C33 C34 H34 118.4 . . ?
C34 C35 C36 118.3(11) . . ?
C34 C35 H35 120.9 . . ?
C36 C35 H35 120.9 . . ?
C35 C36 C31 122.1(9) . . ?
C35 C36 H36 119.0 . . ?
C31 C36 H36 119.0 . . ?
C2 N1 C6 120.5(9) . . ?
C2 N1 Re 124.2(7) . . ?
C6 N1 Re 115.2(6) . . ?
N1 C2 C3 118.6(11) . . ?
N1 C2 H2 120.7 . . ?
C3 C2 H2 120.7 . . ?
C4 C3 C2 121.9(11) . . ?
C4 C3 H3 119.1 . . ?
C2 C3 H3 119.1 . . ?
C5 C4 C3 118.2(10) . . ?
C5 C4 H4 120.9 . . ?
C3 C4 H4 120.9 . . ?
C4 C5 O25 120.9(10) . . ?
C4 C5 C6 120.1(11) . . ?
O25 C5 C6 119.0(11) . . ?
N1 C6 C5 120.6(9) . . ?
N1 C6 C7 115.0(8) . . ?
C5 C6 C7 124.4(10) . . ?
O72 C7 O71 125.6(9) . . ?
O72 C7 C6 121.2(9) . . ?
O71 C7 C6 113.2(8) . . ?
C7 O71 Re 121.8(6) . . ?
C5 O25 H25 110(10) . . ?

loop_
_geom_bond_atom_site_label_1
_geom_bond_atom_site_label_2
_geom_bond_distance
_geom_bond_site_symmetry_2
_geom_bond_publ_flag
Re O1 1.669(6) . ?
Re O71 2.074(6) . ?
Re N1 2.159(8) . ?
Re P1 2.502(3) . ?
Re I1 2.668(2) . ?
Re I2 2.736(2) . ?
P1 C31 1.799(9) . ?
P1 C21 1.810(9) . ?
P1 C11 1.831(9) . ?
C11 C12 1.375(13) . ?
C11 C16 1.385(14) . ?
C12 C13 1.410(15) . ?
C12 H12 0.9300 . ?
C13 C14 1.349(17) . ?
C13 H13 0.9300 . ?
C14 C15 1.361(16) . ?
C14 H14 0.9300 . ?
C15 C16 1.386(14) . ?
C15 H15 0.9300 . ?
C16 H16 0.9300 . ?
C21 C26 1.400(13) . ?
C21 C22 1.409(13) . ?
C22 C23 1.366(14) . ?
C22 H22 0.9300 . ?
C26 C25 1.390(15) . ?
C26 H26 0.9300 . ?
C23 C24 1.373(17) . ?
C23 H23 0.9300 . ?
C24 C25 1.365(18) . ?
C24 H24 0.9300 . ?
C25 H25 0.9300 . ?
C31 C32 1.399(14) . ?
C31 C36 1.413(13) . ?
C32 C33 1.389(15) . ?
C32 H32 0.9300 . ?
C33 C34 1.380(18) . ?
C33 H33 0.9300 . ?
C34 C35 1.371(17) . ?
C34 H34 0.9300 . ?
C35 C36 1.371(14) . ?
C35 H35 0.9300 . ?
C36 H36 0.9300 . ?
N1 C2 1.331(13) . ?
N1 C6 1.368(12) . ?
C2 C3 1.408(16) . ?
C2 H2 0.9300 . ?
C3 C4 1.365(17) . ?
C3 H3 0.9300 . ?
C4 C5 1.358(17) . ?
C4 H4 0.9300 . ?
C5 O25 1.370(15) . ?
C5 C6 1.389(14) . ?
C6 C7 1.481(14) . ?
C7 O72 1.232(11) . ?
C7 O71 1.305(11) . ?
O25 H25 0.78(17) . ?
